data_7154369
loop_
_publ_author_name
'Aillard, Boris'
'Kilburn, Jeremy D.'
'Blaydes, Jeremy P.'
'Tizzard, Graham J.'
'Findlow, Stuart'
'Werner, J\"orn M'
'Bloodworth, Sally'

_publ_section_title
;
 Synthesis and evaluation of a (3R,6S,9S)-2-oxo-1-azabicyclo[4.3.0]nonane
 scaffold as a mimic of Xaa-trans-Pro in poly-l-proline type II helix
 conformation.
;
_journal_issue 15
_journal_name_full 'Organic &amp; biomolecular chemistry'
_journal_page_first 4562
_journal_page_last 4569
_journal_paper_doi 10.1039/c5ob00180c
_journal_volume 13
_journal_year 2015
_chemical_absolute_configuration ad
_chemical_formula_moiety 'C24 H36 N4 O7, C10 H17 N2 O3, Cl, H2 O'
_chemical_formula_sum 'C34 H55 Cl N6 O11'
_chemical_formula_weight 759.29
_chemical_name_systematic
;
 ?
;
_space_group_crystal_system monoclinic
_space_group_IT_number 4
_space_group_name_Hall 'P 2yb'
_space_group_name_H-M_alt 'P 1 21 1'
_symmetry_space_group_name_Hall 'P 2yb'
_symmetry_space_group_name_H-M 'P 1 21 1'
_atom_sites_solution_hydrogens constr
_atom_sites_solution_primary dual
_audit_creation_date 2014-07-17
_audit_creation_method
;
Olex2 1.2
(compiled 2014.06.27 svn.r2953 for OlexSys, GUI svn.r4855)
;
_audit_update_record
;
2014-07-17 deposited with the CCDC.
2015-03-10 downloaded from the CCDC.
;
_cell_angle_alpha 90
_cell_angle_beta 105.441(9)
_cell_angle_gamma 90
_cell_formula_units_Z 2
_cell_length_a 13.568(15)
_cell_length_b 7.443(7)
_cell_length_c 19.72(2)
_cell_measurement_reflns_used 3531
_cell_measurement_temperature 100(2)
_cell_measurement_theta_max 24.3
_cell_measurement_theta_min 2.0
_cell_volume 1920(3)
_computing_cell_refinement 'CrystalClear-SM Expert 2.0 r5 (Rigaku, 2010)'
_computing_data_collection 'CrystalClear-SM Expert 2.0 r5 (Rigaku, 2010)'
_computing_data_reduction 'CrystalClear-SM Expert 2.0 r5 (Rigaku, 2010)'
_computing_molecular_graphics 'Olex2 (Dolomanov et al., 2009)'
_computing_publication_material 'Olex2 (Dolomanov et al., 2009)'
_computing_structure_refinement 'ShelXL (Sheldrick, 2008)'
_computing_structure_solution 'ShelXD (Sheldrick, 2008)'
_diffrn_ambient_temperature 100(2)
_diffrn_detector 'CCD area detector'
_diffrn_detector_area_resol_mean 28.5714
_diffrn_detector_type 'Rigaku Saturn724+'
_diffrn_measured_fraction_theta_full 0.915
_diffrn_measured_fraction_theta_max 0.989
_diffrn_measurement_details
;
scan:
    Number of images: 175
               Slice: -60.0000 - 115.0000
         Image width: 1.0000
            Exp time: 2.0000
       Rotation axis: Omega
               Omega: 0.0000
               Kappa: 0.0000
                 Phi: 0.0000
                 XTD: 59.5342
              2theta: 30.2482
scan:
    Number of images: 120
               Slice: -60.0000 - 60.0000
         Image width: 1.0000
            Exp time: 2.0000
       Rotation axis: Omega
               Omega: 0.0000
               Kappa: -50.0000
                 Phi: 0.0000
                 XTD: 59.5342
              2theta: 30.2482
scan:
    Number of images: 120
               Slice: -60.0000 - 60.0000
         Image width: 1.0000
            Exp time: 2.0000
       Rotation axis: Omega
               Omega: 0.0000
               Kappa: -50.0000
                 Phi: 120.0000
                 XTD: 59.5342
              2theta: 30.2482
scan:
    Number of images: 120
               Slice: -60.0000 - 60.0000
         Image width: 1.0000
            Exp time: 2.0000
       Rotation axis: Omega
               Omega: 0.0000
               Kappa: -50.0000
                 Phi: 240.0000
                 XTD: 59.5342
              2theta: 30.2482
;
_diffrn_measurement_device 'CrystalLogic Kappa (4 circle)'
_diffrn_measurement_device_type 'Kappa Rigaku Saturn724+'
_diffrn_measurement_method 'omega rotation'
_diffrn_measurement_specimen_support 'MiTeGen MicroMesh'
_diffrn_orient_matrix_type d*Trek
_diffrn_orient_matrix_UB_11 0.005784
_diffrn_orient_matrix_UB_12 0.046308
_diffrn_orient_matrix_UB_13 0.060569
_diffrn_orient_matrix_UB_21 -0.131889
_diffrn_orient_matrix_UB_22 0.024792
_diffrn_orient_matrix_UB_23 -0.006359
_diffrn_orient_matrix_UB_31 -0.007807
_diffrn_orient_matrix_UB_32 -0.030770
_diffrn_orient_matrix_UB_33 0.041953
_diffrn_radiation_collimation '0.3 x 1.5 Double Pinhole'
_diffrn_radiation_monochromator Synchrotron
_diffrn_radiation_probe x-ray
_diffrn_radiation_wavelength 0.6889
_diffrn_reflns_av_R_equivalents 0.1905
_diffrn_reflns_av_unetI/netI 0.1677
_diffrn_reflns_Laue_measured_fraction_full 0.915
_diffrn_reflns_Laue_measured_fraction_max 0.989
_diffrn_reflns_limit_h_max 16
_diffrn_reflns_limit_h_min -16
_diffrn_reflns_limit_k_max 8
_diffrn_reflns_limit_k_min -6
_diffrn_reflns_limit_l_max 23
_diffrn_reflns_limit_l_min -23
_diffrn_reflns_number 15866
_diffrn_reflns_point_group_measured_fraction_full 0.790
_diffrn_reflns_point_group_measured_fraction_max 0.855
_diffrn_reflns_theta_full 25.000
_diffrn_reflns_theta_max 24.290
_diffrn_reflns_theta_min 2.047
_diffrn_source Synchrotron
_diffrn_source_type 'Undulator, I19, DLS, RAL'
_exptl_absorpt_coefficient_mu 0.159
_exptl_absorpt_correction_T_max 1.000
_exptl_absorpt_correction_T_min 0.397
_exptl_absorpt_correction_type multi-scan
_exptl_absorpt_process_details 'CrystalClear-SM Expert 2.0 r5 (Rigaku, 2010)'
_exptl_crystal_colour Colorless
_exptl_crystal_density_diffrn 1.314
_exptl_crystal_description lath
_exptl_crystal_F_000 812
_exptl_crystal_size_max 0.1
_exptl_crystal_size_mid 0.05
_exptl_crystal_size_min 0.01
_refine_diff_density_max 0.353
_refine_diff_density_min -0.300
_refine_diff_density_rms 0.061
_refine_ls_abs_structure_details
;
 Flack x determined using 586 quotients [(I+)-(I-)]/[(I+)+(I-)]
 (Parsons, Flack and Wagner, Acta Cryst. B69 (2013) 249-259).
;
_refine_ls_abs_structure_Flack -0.06(17)
_refine_ls_extinction_method none
_refine_ls_goodness_of_fit_ref 0.954
_refine_ls_hydrogen_treatment constr
_refine_ls_matrix_type full
_refine_ls_number_parameters 478
_refine_ls_number_reflns 5851
_refine_ls_number_restraints 1
_refine_ls_restrained_S_all 0.954
_refine_ls_R_factor_all 0.1527
_refine_ls_R_factor_gt 0.0833
_refine_ls_shift/su_max 0.000
_refine_ls_shift/su_mean 0.000
_refine_ls_structure_factor_coef Fsqd
_refine_ls_weighting_details 'w=1/[\s^2^(Fo^2^)+(0.0670P)^2^] where P=(Fo^2^+2Fc^2^)/3'
_refine_ls_weighting_scheme calc
_refine_ls_wR_factor_gt 0.1667
_refine_ls_wR_factor_ref 0.2067
_reflns_Friedel_coverage 0.596
_reflns_Friedel_fraction_full 0.643
_reflns_Friedel_fraction_max 0.697
_reflns_number_gt 2849
_reflns_number_total 5851
_reflns_threshold_expression 'I > 2\s(I)'
_cod_data_source_file c5ob00180c2.cif
_cod_data_source_block 2013ncs0778dlsa
_cod_depositor_comments
;
The following automatic conversions were performed:

'_exptl_absorpt_correction_type' value 'Multi-scan' changed to
'multi-scan' according to
/usr/data/users/saulius/crontab/automatic-downloads/rss-feeds/RSC/lib/dictionaries/cif_core.dic
dictionary named 'cif_core.dic' version 2.4.2 from 2011-04-26.

Automatic conversion script
Id: cif_fix_values 3105 2015-03-04 15:46:00Z robertas 

 Adding full bibliography for 7154369.cif.
;
_cod_database_code 7154369
_shelxl_version_number 2014-3
_shelx_space_group_comment
;
The symmetry employed for this shelxl refinement is uniquely defined
by the following loop, which should always be used as a source of
symmetry information in preference to the above space-group names.
They are only intended as comments.
;
_shelx_estimated_absorpt_t_max 0.998
_shelx_estimated_absorpt_t_min 0.984
_olex2_refinement_description
;
1. Fixed Uiso
 At 1.2 times of:
  All C(H) groups, All C(H,H) groups, All N(H) groups, All N(H,H,H) groups
 At 1.5 times of:
  All C(H,H,H) groups, All O(H,H) groups
2.a Free rotating group:
 O91(H91A,H91B)
2.b Ternary CH refined with riding coordinates:
 C1(H1), C4(H4A), C7(H7), C10(H10), C13(H13), C16(H16), C32(H32), C35(H35),
 C38(H38)
2.c Secondary CH2 refined with riding coordinates:
 C2(H2A,H2B), C3(H3A,H3B), C5(H5A,H5B), C6(H6A,H6B), C11(H11A,H11B), C12(H12A,
 H12B), C14(H14A,H14B), C15(H15A,H15B), C33(H33A,H33B), C34(H34A,H34B),
 C36(H36A,H36B), C37(H37A,H37B)
2.d Aromatic/amide H refined with riding coordinates:
 N2(H2), N4(H4)
2.e Idealised Me refined as rotating group:
 C19(H19A,H19B,H19C), C22(H22A,H22B,H22C), C23(H23A,H23B,H23C), C24(H24A,H24B,
 H24C), N32(H32A,H32B,H32C), C40(H40A,H40B,H40C)
;
_olex2_submission_special_instructions 'No special instructions were received'

loop_
_space_group_symop_operation_xyz
'x, y, z'
'-x, y+1/2, -z'

loop_
_atom_site_label
_atom_site_type_symbol
_atom_site_fract_x
_atom_site_fract_y
_atom_site_fract_z
_atom_site_U_iso_or_equiv
_atom_site_adp_type
_atom_site_occupancy
_atom_site_site_symmetry_order
_atom_site_calc_flag
_atom_site_refinement_flags_posn
O1 O 0.5347(5) 0.7879(8) 0.6778(3) 0.0574(18) Uani 1 1 d .
O2 O 0.3670(5) 0.4868(8) 0.7001(3) 0.0518(16) Uani 1 1 d .
O3 O 0.6480(5) 0.3693(11) 0.8056(4) 0.071(2) Uani 1 1 d .
O4 O 0.5545(6) 1.0780(10) 0.5365(4) 0.075(2) Uani 1 1 d .
O5 O 0.4910(5) 1.1895(9) 0.6217(4) 0.0594(18) Uani 1 1 d .
O6 O 0.8822(6) 0.5367(14) 0.8955(5) 0.090(3) Uani 1 1 d .
O7 O 0.9511(5) 0.2583(10) 0.8978(4) 0.071(2) Uani 1 1 d .
N1 N 0.3808(6) 0.8957(11) 0.6254(4) 0.054(2) Uani 1 1 d .
N2 N 0.4537(6) 0.6613(11) 0.7888(4) 0.049(2) Uani 1 1 d .
H2 H 0.4964 0.6669 0.8310 0.059 Uiso 1 1 calc R
N3 N 0.5319(5) 0.3589(10) 0.8680(4) 0.0448(18) Uani 1 1 d .
N4 N 0.8047(6) 0.2909(12) 0.9241(5) 0.067(2) Uani 1 1 d .
H4 H 0.8107 0.1755 0.9340 0.081 Uiso 1 1 calc R
C1 C 0.4106(8) 0.9308(14) 0.5607(5) 0.060(3) Uani 1 1 d .
H1 H 0.4329 0.8174 0.5420 0.071 Uiso 1 1 calc R
C2 C 0.3107(8) 0.9992(16) 0.5117(6) 0.070(3) Uani 1 1 d .
H2A H 0.3243 1.0985 0.4820 0.084 Uiso 1 1 calc R
H2B H 0.2752 0.9014 0.4807 0.084 Uiso 1 1 calc R
C3 C 0.2465(8) 1.0646(16) 0.5586(5) 0.067(3) Uani 1 1 d .
H3A H 0.1728 1.0594 0.5340 0.081 Uiso 1 1 calc R
H3B H 0.2647 1.1895 0.5744 0.081 Uiso 1 1 calc R
C4 C 0.2725(7) 0.9355(14) 0.6203(5) 0.057(3) Uani 1 1 d .
H4A H 0.2315 0.8232 0.6069 0.068 Uiso 1 1 calc R
C5 C 0.2608(7) 1.0001(15) 0.6891(5) 0.060(3) Uani 1 1 d .
H5A H 0.1875 1.0177 0.6862 0.072 Uiso 1 1 calc R
H5B H 0.2963 1.1166 0.7013 0.072 Uiso 1 1 calc R
C6 C 0.3065(7) 0.8614(14) 0.7449(5) 0.056(3) Uani 1 1 d .
H6A H 0.2995 0.9044 0.7909 0.067 Uiso 1 1 calc R
H6B H 0.2674 0.7481 0.7336 0.067 Uiso 1 1 calc R
C7 C 0.4183(7) 0.8239(13) 0.7509(4) 0.046(2) Uani 1 1 d .
H7 H 0.4574 0.9237 0.7800 0.055 Uiso 1 1 calc R
C8 C 0.4477(7) 0.8275(12) 0.6818(5) 0.050(2) Uani 1 1 d .
C9 C 0.4224(7) 0.5026(15) 0.7604(5) 0.050(2) Uani 1 1 d .
C10 C 0.4441(7) 0.3409(12) 0.8071(4) 0.047(2) Uani 1 1 d .
H10 H 0.4540 0.2341 0.7788 0.056 Uiso 1 1 calc R
C11 C 0.3558(7) 0.3037(14) 0.8402(5) 0.056(3) Uani 1 1 d .
H11A H 0.2924 0.3643 0.8134 0.067 Uiso 1 1 calc R
H11B H 0.3425 0.1731 0.8416 0.067 Uiso 1 1 calc R
C12 C 0.3924(7) 0.3802(16) 0.9141(5) 0.061(3) Uani 1 1 d .
H12A H 0.3825 0.5119 0.9145 0.073 Uiso 1 1 calc R
H12B H 0.3573 0.3229 0.9465 0.073 Uiso 1 1 calc R
C13 C 0.5037(7) 0.3317(19) 0.9326(5) 0.067(3) Uani 1 1 d .
H13 H 0.5049 0.1983 0.9389 0.080 Uiso 1 1 calc R
C14 C 0.5788(7) 0.3988(14) 0.9946(5) 0.061(3) Uani 1 1 d .
H14A H 0.5601 0.3612 1.0377 0.073 Uiso 1 1 calc R
H14B H 0.5808 0.5317 0.9936 0.073 Uiso 1 1 calc R
C15 C 0.6826(7) 0.3233(14) 0.9949(5) 0.054(3) Uani 1 1 d .
H15A H 0.6802 0.1904 0.9960 0.065 Uiso 1 1 calc R
H15B H 0.7342 0.3645 1.0376 0.065 Uiso 1 1 calc R
C16 C 0.7130(7) 0.3847(14) 0.9297(5) 0.053(2) Uani 1 1 d .
H16 H 0.7296 0.5157 0.9353 0.064 Uiso 1 1 calc R
C17 C 0.6278(7) 0.3612(15) 0.8615(5) 0.057(3) Uani 1 1 d .
C18 C 0.4935(8) 1.0714(16) 0.5721(5) 0.060(3) Uani 1 1 d .
C19 C 0.5638(7) 1.3381(13) 0.6310(5) 0.059(3) Uani 1 1 d .
H19A H 0.5382 1.4288 0.5946 0.089 Uiso 1 1 calc GR
H19B H 0.6300 1.2930 0.6273 0.089 Uiso 1 1 calc GR
H19C H 0.5720 1.3921 0.6775 0.089 Uiso 1 1 calc GR
C20 C 0.8786(8) 0.372(2) 0.9047(6) 0.068(3) Uani 1 1 d .
C21 C 1.0555(8) 0.319(2) 0.8999(7) 0.088(4) Uani 1 1 d .
C22 C 1.0563(9) 0.4293(18) 0.8374(7) 0.098(5) Uani 1 1 d .
H22A H 1.0150 0.3703 0.7949 0.147 Uiso 1 1 calc GR
H22B H 1.1268 0.4425 0.8341 0.147 Uiso 1 1 calc GR
H22C H 1.0277 0.5482 0.8420 0.147 Uiso 1 1 calc GR
C23 C 1.1105(10) 0.1454(18) 0.8982(9) 0.108(5) Uani 1 1 d .
H23A H 1.1175 0.0807 0.9425 0.162 Uiso 1 1 calc GR
H23B H 1.1785 0.1702 0.8919 0.162 Uiso 1 1 calc GR
H23C H 1.0716 0.0718 0.8589 0.162 Uiso 1 1 calc GR
C24 C 1.0982(10) 0.407(2) 0.9715(9) 0.122(6) Uani 1 1 d .
H24A H 1.0558 0.5102 0.9759 0.183 Uiso 1 1 calc GR
H24B H 1.1684 0.4464 0.9759 0.183 Uiso 1 1 calc GR
H24C H 1.0978 0.3195 1.0087 0.183 Uiso 1 1 calc GR
O31 O 0.1754(6) 0.0762(12) 0.3047(4) 0.079(2) Uani 1 1 d .
O32 O -0.0556(6) 0.2281(11) 0.3042(5) 0.081(2) Uani 1 1 d .
O33 O -0.0156(6) 0.0486(12) 0.3979(4) 0.085(2) Uani 1 1 d .
N31 N 0.1484(6) 0.3491(13) 0.3429(4) 0.059(2) Uani 1 1 d .
N32 N 0.2853(6) 0.2156(11) 0.2183(4) 0.062(2) Uani 1 1 d .
H32A H 0.3466 0.2333 0.2503 0.074 Uiso 1 1 calc GR
H32B H 0.2902 0.2477 0.1748 0.074 Uiso 1 1 calc GR
H32C H 0.2677 0.0976 0.2180 0.074 Uiso 1 1 calc GR
C31 C 0.1782(8) 0.2415(19) 0.2995(6) 0.063(3) Uani 1 1 d .
C32 C 0.2059(8) 0.3269(16) 0.2375(6) 0.065(3) Uani 1 1 d .
H32 H 0.1435 0.3228 0.1968 0.078 Uiso 1 1 calc R
C33 C 0.2378(10) 0.5176(18) 0.2480(7) 0.086(4) Uani 1 1 d .
H33A H 0.2429 0.5698 0.2029 0.104 Uiso 1 1 calc R
H33B H 0.3060 0.5255 0.2821 0.104 Uiso 1 1 calc R
C34 C 0.1617(11) 0.6212(19) 0.2750(9) 0.100(5) Uani 1 1 d .
H34A H 0.1802 0.7502 0.2783 0.120 Uiso 1 1 calc R
H34B H 0.0929 0.6088 0.2419 0.120 Uiso 1 1 calc R
C35 C 0.1598(8) 0.5524(17) 0.3458(7) 0.074(3) Uani 1 1 d .
H35 H 0.2267 0.5825 0.3798 0.089 Uiso 1 1 calc R
C36 C 0.0755(10) 0.602(2) 0.3789(10) 0.113(6) Uani 1 1 d .
H36A H 0.0087 0.6075 0.3431 0.135 Uiso 1 1 calc R
H36B H 0.0892 0.7192 0.4031 0.135 Uiso 1 1 calc R
C37 C 0.0762(11) 0.452(3) 0.4310(8) 0.115(6) Uani 1 1 d .
H37A H 0.1293 0.4736 0.4756 0.138 Uiso 1 1 calc R
H37B H 0.0089 0.4415 0.4413 0.138 Uiso 1 1 calc R
C38 C 0.0998(8) 0.2873(19) 0.3954(6) 0.077(4) Uani 1 1 d .
H38 H 0.1469 0.2069 0.4300 0.093 Uiso 1 1 calc R
C39 C 0.0011(8) 0.1850(16) 0.3574(6) 0.059(3) Uani 1 1 d .
C40 C -0.1115(9) -0.0448(17) 0.3673(7) 0.093(4) Uani 1 1 d .
H40A H -0.1149 -0.1534 0.3947 0.140 Uiso 1 1 calc GR
H40B H -0.1151 -0.0782 0.3186 0.140 Uiso 1 1 calc GR
H40C H -0.1689 0.0343 0.3680 0.140 Uiso 1 1 calc GR
Cl61 Cl 0.3713(2) 0.3672(4) 0.09619(14) 0.0742(8) Uani 1 1 d .
O91 O 0.3048(6) 0.5162(12) 0.5484(4) 0.078(2) Uani 1 1 d .
H91A H 0.3301 0.4709 0.5889 0.118 Uiso 1 1 d G
H91B H 0.3457 0.4993 0.5229 0.118 Uiso 1 1 d G

loop_
_atom_site_aniso_label
_atom_site_aniso_U_11
_atom_site_aniso_U_22
_atom_site_aniso_U_33
_atom_site_aniso_U_23
_atom_site_aniso_U_13
_atom_site_aniso_U_12
O1 0.057(4) 0.059(5) 0.058(4) 0.013(3) 0.020(3) 0.012(3)
O2 0.058(4) 0.048(4) 0.048(4) -0.007(3) 0.013(3) 0.003(3)
O3 0.058(4) 0.084(5) 0.073(5) 0.006(5) 0.022(4) 0.006(4)
O4 0.100(6) 0.065(5) 0.077(5) 0.000(4) 0.055(5) 0.002(4)
O5 0.072(5) 0.055(5) 0.062(4) -0.008(4) 0.037(4) 0.001(4)
O6 0.075(6) 0.095(7) 0.110(7) 0.006(6) 0.044(5) -0.010(5)
O7 0.055(4) 0.089(6) 0.071(5) 0.010(4) 0.020(4) 0.007(4)
N1 0.052(5) 0.056(6) 0.057(5) 0.003(4) 0.020(4) 0.013(4)
N2 0.050(5) 0.049(5) 0.048(5) 0.005(4) 0.012(4) 0.000(4)
N3 0.050(4) 0.042(5) 0.047(4) -0.002(4) 0.020(4) -0.002(4)
N4 0.059(6) 0.072(7) 0.074(6) 0.018(5) 0.023(5) 0.003(5)
C1 0.070(7) 0.070(8) 0.047(6) 0.002(5) 0.030(6) 0.002(6)
C2 0.077(7) 0.081(8) 0.052(6) 0.008(6) 0.015(6) 0.006(6)
C3 0.067(7) 0.079(8) 0.054(7) 0.019(6) 0.014(6) 0.019(6)
C4 0.050(6) 0.067(8) 0.052(6) -0.009(5) 0.012(5) 0.003(5)
C5 0.049(6) 0.066(7) 0.065(7) 0.008(6) 0.017(5) 0.007(5)
C6 0.061(6) 0.061(7) 0.052(6) -0.010(6) 0.024(5) 0.007(6)
C7 0.052(5) 0.048(6) 0.039(5) -0.001(5) 0.013(4) 0.001(5)
C8 0.048(5) 0.037(6) 0.068(6) 0.008(5) 0.019(5) 0.006(5)
C9 0.051(6) 0.057(8) 0.045(6) -0.009(5) 0.018(5) -0.003(5)
C10 0.068(6) 0.030(6) 0.042(5) -0.005(4) 0.013(5) -0.004(5)
C11 0.049(5) 0.065(7) 0.059(6) -0.005(5) 0.024(5) -0.006(5)
C12 0.062(6) 0.079(8) 0.048(6) 0.004(6) 0.026(5) -0.004(6)
C13 0.048(5) 0.111(10) 0.048(6) -0.016(6) 0.024(5) -0.007(6)
C14 0.072(7) 0.055(7) 0.063(6) -0.008(5) 0.031(6) -0.006(5)
C15 0.058(6) 0.067(7) 0.037(5) 0.000(5) 0.010(5) 0.003(5)
C16 0.049(5) 0.053(7) 0.061(6) -0.001(5) 0.022(5) 0.003(5)
C17 0.060(6) 0.069(7) 0.047(6) 0.008(6) 0.022(5) 0.020(6)
C18 0.073(7) 0.070(8) 0.042(6) 0.013(6) 0.028(6) 0.008(6)
C19 0.074(7) 0.049(7) 0.063(6) 0.000(5) 0.032(5) 0.004(6)
C20 0.047(6) 0.088(10) 0.064(7) -0.008(7) 0.008(5) 0.004(7)
C21 0.058(7) 0.115(12) 0.098(10) -0.007(9) 0.034(7) -0.006(8)
C22 0.073(8) 0.119(12) 0.117(11) 0.029(9) 0.052(8) -0.007(7)
C23 0.086(9) 0.091(11) 0.156(15) 0.012(10) 0.046(10) 0.017(8)
C24 0.057(8) 0.150(15) 0.146(14) -0.025(12) 0.003(8) -0.023(8)
O31 0.077(5) 0.079(7) 0.091(6) -0.002(5) 0.039(5) -0.004(5)
O32 0.062(5) 0.096(6) 0.085(6) 0.003(5) 0.018(5) -0.003(4)
O33 0.079(5) 0.103(7) 0.082(6) 0.022(5) 0.036(5) 0.010(5)
N31 0.059(5) 0.062(7) 0.056(5) -0.003(5) 0.016(4) -0.001(5)
N32 0.066(6) 0.062(6) 0.058(5) -0.003(4) 0.016(5) -0.009(4)
C31 0.056(7) 0.055(8) 0.080(8) -0.004(7) 0.018(6) 0.002(6)
C32 0.065(6) 0.074(9) 0.067(7) 0.003(6) 0.034(6) 0.003(6)
C33 0.095(9) 0.078(10) 0.088(9) 0.003(7) 0.028(8) 0.001(8)
C34 0.085(10) 0.096(11) 0.122(13) -0.004(9) 0.033(9) 0.012(8)
C35 0.052(7) 0.071(9) 0.096(10) -0.014(8) 0.011(7) -0.006(6)
C36 0.065(9) 0.126(14) 0.151(15) -0.076(12) 0.035(10) 0.004(9)
C37 0.075(9) 0.193(19) 0.079(10) -0.057(12) 0.023(8) -0.023(11)
C38 0.057(7) 0.117(11) 0.056(7) 0.008(7) 0.010(6) 0.016(7)
C39 0.052(6) 0.082(9) 0.049(6) 0.014(6) 0.024(6) 0.024(6)
C40 0.069(8) 0.092(10) 0.126(12) 0.007(9) 0.039(8) -0.004(7)
Cl61 0.0724(17) 0.096(2) 0.0555(15) 0.0183(16) 0.0193(13) -0.0016(16)
O91 0.074(5) 0.091(6) 0.073(5) 0.007(5) 0.027(4) 0.003(5)

loop_
_atom_type_symbol
_atom_type_description
_atom_type_scat_dispersion_real
_atom_type_scat_dispersion_imag
_atom_type_scat_source
C C 0.0030 0.0010 'International Tables Vol C Tables 4.2.6.8 and 6.1.1.4'
H H 0.0000 0.0000 'International Tables Vol C Tables 4.2.6.8 and 6.1.1.4'
Cl Cl 0.1484 0.1585 'International Tables Vol C Tables 4.2.6.8 and 6.1.1.4'
N N 0.0060 0.0030 'International Tables Vol C Tables 4.2.6.8 and 6.1.1.4'
O O 0.0110 0.0060 'International Tables Vol C Tables 4.2.6.8 and 6.1.1.4'

loop_
_geom_angle_atom_site_label_1
_geom_angle_atom_site_label_2
_geom_angle_atom_site_label_3
_geom_angle
C18 O5 C19 116.6(8)
C20 O7 C21 122.1(10)
C1 N1 C4 114.0(8)
C8 N1 C1 120.7(8)
C8 N1 C4 125.3(8)
C7 N2 H2 119.8
C9 N2 H2 119.8
C9 N2 C7 120.4(8)
C13 N3 C10 111.4(7)
C17 N3 C10 121.7(8)
C17 N3 C13 125.4(8)
C16 N4 H4 118.8
C20 N4 H4 118.8
C20 N4 C16 122.4(10)
N1 C1 H1 110.7
N1 C1 C2 102.0(8)
N1 C1 C18 111.3(8)
C2 C1 H1 110.7
C18 C1 H1 110.7
C18 C1 C2 111.3(9)
C1 C2 H2A 110.5
C1 C2 H2B 110.5
H2A C2 H2B 108.7
C3 C2 C1 106.2(8)
C3 C2 H2A 110.5
C3 C2 H2B 110.5
C2 C3 H3A 111.0
C2 C3 H3B 111.0
C2 C3 C4 103.8(8)
H3A C3 H3B 109.0
C4 C3 H3A 111.0
C4 C3 H3B 111.0
N1 C4 C3 101.4(8)
N1 C4 H4A 108.9
N1 C4 C5 110.4(8)
C3 C4 H4A 108.9
C5 C4 C3 117.9(9)
C5 C4 H4A 108.9
C4 C5 H5A 109.9
C4 C5 H5B 109.9
C4 C5 C6 108.7(8)
H5A C5 H5B 108.3
C6 C5 H5A 109.9
C6 C5 H5B 109.9
C5 C6 H6A 109.0
C5 C6 H6B 109.0
H6A C6 H6B 107.8
C7 C6 C5 112.9(8)
C7 C6 H6A 109.0
C7 C6 H6B 109.0
N2 C7 C6 112.7(8)
N2 C7 H7 106.0
N2 C7 C8 110.5(7)
C6 C7 H7 106.0
C6 C7 C8 115.0(8)
C8 C7 H7 106.0
O1 C8 N1 119.1(9)
O1 C8 C7 122.3(9)
N1 C8 C7 118.1(8)
O2 C9 N2 122.4(9)
O2 C9 C10 119.1(9)
N2 C9 C10 118.0(8)
N3 C10 C9 114.6(8)
N3 C10 H10 109.3
N3 C10 C11 103.0(7)
C9 C10 H10 109.3
C9 C10 C11 111.0(8)
C11 C10 H10 109.3
C10 C11 H11A 110.9
C10 C11 H11B 110.9
H11A C11 H11B 108.9
C12 C11 C10 104.3(7)
C12 C11 H11A 110.9
C12 C11 H11B 110.9
C11 C12 H12A 111.5
C11 C12 H12B 111.5
H12A C12 H12B 109.4
C13 C12 C11 101.2(8)
C13 C12 H12A 111.5
C13 C12 H12B 111.5
N3 C13 C12 103.8(8)
N3 C13 H13 104.5
N3 C13 C14 113.8(8)
C12 C13 H13 104.5
C14 C13 C12 123.7(9)
C14 C13 H13 104.5
C13 C14 H14A 110.0
C13 C14 H14B 110.0
C13 C14 C15 108.6(8)
H14A C14 H14B 108.4
C15 C14 H14A 110.0
C15 C14 H14B 110.0
C14 C15 H15A 109.6
C14 C15 H15B 109.6
C14 C15 C16 110.2(8)
H15A C15 H15B 108.1
C16 C15 H15A 109.6
C16 C15 H15B 109.6
N4 C16 C15 110.5(8)
N4 C16 H16 107.7
N4 C16 C17 109.8(8)
C15 C16 H16 107.7
C15 C16 C17 113.4(8)
C17 C16 H16 107.7
O3 C17 N3 123.3(9)
O3 C17 C16 119.6(9)
N3 C17 C16 116.3(8)
O4 C18 O5 123.6(11)
O4 C18 C1 122.4(10)
O5 C18 C1 114.0(9)
O5 C19 H19A 109.5
O5 C19 H19B 109.5
O5 C19 H19C 109.5
H19A C19 H19B 109.5
H19A C19 H19C 109.5
H19B C19 H19C 109.5
O6 C20 O7 123.7(11)
O6 C20 N4 124.0(11)
N4 C20 O7 112.3(13)
O7 C21 C22 111.4(10)
O7 C21 C23 102.6(11)
O7 C21 C24 106.4(10)
C22 C21 C23 110.2(11)
C22 C21 C24 116.5(13)
C23 C21 C24 108.9(12)
C21 C22 H22A 109.5
C21 C22 H22B 109.5
C21 C22 H22C 109.5
H22A C22 H22B 109.5
H22A C22 H22C 109.5
H22B C22 H22C 109.5
C21 C23 H23A 109.5
C21 C23 H23B 109.5
C21 C23 H23C 109.5
H23A C23 H23B 109.5
H23A C23 H23C 109.5
H23B C23 H23C 109.5
C21 C24 H24A 109.5
C21 C24 H24B 109.5
C21 C24 H24C 109.5
H24A C24 H24B 109.5
H24A C24 H24C 109.5
H24B C24 H24C 109.5
C39 O33 C40 112.7(9)
C31 N31 C35 125.8(10)
C31 N31 C38 123.5(11)
C38 N31 C35 110.6(10)
H32A N32 H32B 109.5
H32A N32 H32C 109.5
H32B N32 H32C 109.5
C32 N32 H32A 109.5
C32 N32 H32B 109.5
C32 N32 H32C 109.5
O31 C31 N31 122.1(12)
O31 C31 C32 120.4(11)
N31 C31 C32 117.2(12)
N32 C32 C31 109.0(9)
N32 C32 H32 107.2
C31 C32 H32 107.2
C33 C32 N32 111.4(9)
C33 C32 C31 114.6(10)
C33 C32 H32 107.2
C32 C33 H33A 109.7
C32 C33 H33B 109.7
C32 C33 C34 109.9(11)
H33A C33 H33B 108.2
C34 C33 H33A 109.7
C34 C33 H33B 109.7
C33 C34 H34A 109.7
C33 C34 H34B 109.7
H34A C34 H34B 108.2
C35 C34 C33 109.9(12)
C35 C34 H34A 109.7
C35 C34 H34B 109.7
N31 C35 H35 108.2
C34 C35 N31 109.5(10)
C34 C35 H35 108.2
C34 C35 C36 121.8(13)
C36 C35 N31 100.2(10)
C36 C35 H35 108.2
C35 C36 H36A 110.9
C35 C36 H36B 110.9
C35 C36 C37 104.3(12)
H36A C36 H36B 108.9
C37 C36 H36A 110.9
C37 C36 H36B 110.9
C36 C37 H37A 110.9
C36 C37 H37B 110.9
H37A C37 H37B 108.9
C38 C37 C36 104.4(11)
C38 C37 H37A 110.9
C38 C37 H37B 110.9
N31 C38 C37 105.8(12)
N31 C38 H38 110.4
N31 C38 C39 108.1(9)
C37 C38 H38 110.4
C37 C38 C39 111.5(10)
C39 C38 H38 110.4
O32 C39 O33 124.3(11)
O32 C39 C38 125.3(11)
O33 C39 C38 110.1(9)
O33 C40 H40A 109.5
O33 C40 H40B 109.5
O33 C40 H40C 109.5
H40A C40 H40B 109.5
H40A C40 H40C 109.5
H40B C40 H40C 109.5
H91A O91 H91B 109.5

loop_
_geom_bond_atom_site_label_1
_geom_bond_atom_site_label_2
_geom_bond_distance
O1 C8 1.239(10)
O2 C9 1.233(11)
O3 C17 1.206(10)
O4 C18 1.220(11)
O5 C18 1.322(12)
O5 C19 1.461(11)
O6 C20 1.241(15)
O7 C20 1.332(13)
O7 C21 1.476(13)
N1 C1 1.460(11)
N1 C4 1.475(12)
N1 C8 1.334(11)
N2 H2 0.8800
N2 C7 1.436(11)
N2 C9 1.327(12)
N3 C10 1.455(10)
N3 C13 1.439(11)
N3 C17 1.341(11)
N4 H4 0.8800
N4 C16 1.456(12)
N4 C20 1.313(14)
C1 H1 1.0000
C1 C2 1.528(14)
C1 C18 1.509(14)
C2 H2A 0.9900
C2 H2B 0.9900
C2 C3 1.510(14)
C3 H3A 0.9900
C3 H3B 0.9900
C3 C4 1.515(14)
C4 H4A 1.0000
C4 C5 1.487(13)
C5 H5A 0.9900
C5 H5B 0.9900
C5 C6 1.516(14)
C6 H6A 0.9900
C6 H6B 0.9900
C6 C7 1.516(12)
C7 H7 1.0000
C7 C8 1.520(12)
C9 C10 1.496(13)
C10 H10 1.0000
C10 C11 1.535(12)
C11 H11A 0.9900
C11 H11B 0.9900
C11 C12 1.520(13)
C12 H12A 0.9900
C12 H12B 0.9900
C12 C13 1.500(12)
C13 H13 1.0000
C13 C14 1.457(13)
C14 H14A 0.9900
C14 H14B 0.9900
C14 C15 1.514(13)
C15 H15A 0.9900
C15 H15B 0.9900
C15 C16 1.523(12)
C16 H16 1.0000
C16 C17 1.531(13)
C19 H19A 0.9800
C19 H19B 0.9800
C19 H19C 0.9800
C21 C22 1.485(17)
C21 C23 1.495(17)
C21 C24 1.522(18)
C22 H22A 0.9800
C22 H22B 0.9800
C22 H22C 0.9800
C23 H23A 0.9800
C23 H23B 0.9800
C23 H23C 0.9800
C24 H24A 0.9800
C24 H24B 0.9800
C24 H24C 0.9800
O31 C31 1.236(13)
O32 C39 1.168(11)
O33 C39 1.348(13)
O33 C40 1.457(13)
N31 C31 1.312(13)
N31 C35 1.520(16)
N31 C38 1.443(13)
N32 H32A 0.9100
N32 H32B 0.9100
N32 H32C 0.9100
N32 C32 1.485(12)
C31 C32 1.512(15)
C32 H32 1.0000
C32 C33 1.482(17)
C33 H33A 0.9900
C33 H33B 0.9900
C33 C34 1.496(16)
C34 H34A 0.9900
C34 H34B 0.9900
C34 C35 1.493(18)
C35 H35 1.0000
C35 C36 1.507(16)
C36 H36A 0.9900
C36 H36B 0.9900
C36 C37 1.51(2)
C37 H37A 0.9900
C37 H37B 0.9900
C37 C38 1.490(18)
C38 H38 1.0000
C38 C39 1.549(16)
C40 H40A 0.9800
C40 H40B 0.9800
C40 H40C 0.9800
O91 H91A 0.8501
O91 H91B 0.8511

loop_
_geom_hbond_atom_site_label_D
_geom_hbond_atom_site_label_H
_geom_hbond_atom_site_label_A
_geom_hbond_distance_DH
_geom_hbond_distance_HA
_geom_hbond_distance_DA
_geom_hbond_angle_DHA
_geom_hbond_site_symmetry_A
N2 H2 Cl61 0.88 2.48 3.203(9) 140.4 2_656
N32 H32A O1 0.91 1.89 2.791(11) 173.3 2_646
N32 H32B Cl61 0.91 2.31 3.151(9) 154.6 .
N32 H32C O3 0.91 2.17 2.813(12) 127.3 2_646
O91 H91A O2 0.85 2.12 2.892(11) 151.1 .
O91 H91B O4 0.85 2.10 2.890(11) 155.3 2_646

loop_
_geom_torsion_atom_site_label_1
_geom_torsion_atom_site_label_2
_geom_torsion_atom_site_label_3
_geom_torsion_atom_site_label_4
_geom_torsion
O2 C9 C10 N3 162.6(8)
O2 C9 C10 C11 -81.1(11)
N1 C1 C2 C3 21.5(11)
N1 C1 C18 O4 153.2(9)
N1 C1 C18 O5 -29.3(12)
N1 C4 C5 C6 -55.3(11)
N2 C7 C8 O1 -46.2(12)
N2 C7 C8 N1 141.7(8)
N2 C9 C10 N3 -25.5(12)
N2 C9 C10 C11 90.8(10)
N3 C10 C11 C12 23.0(10)
N3 C13 C14 C15 -51.6(13)
N4 C16 C17 O3 -40.8(14)
N4 C16 C17 N3 148.8(9)
C1 N1 C4 C3 -21.3(10)
C1 N1 C4 C5 -147.1(9)
C1 N1 C8 O1 -2.6(13)
C1 N1 C8 C7 169.7(8)
C1 C2 C3 C4 -35.1(12)
C2 C1 C18 O4 -93.8(12)
C2 C1 C18 O5 83.7(10)
C2 C3 C4 N1 33.3(10)
C2 C3 C4 C5 153.9(9)
C3 C4 C5 C6 -171.1(9)
C4 N1 C1 C2 0.3(11)
C4 N1 C1 C18 119.0(9)
C4 N1 C8 O1 174.8(9)
C4 N1 C8 C7 -12.9(13)
C4 C5 C6 C7 58.1(11)
C5 C6 C7 N2 -163.9(8)
C5 C6 C7 C8 -36.1(12)
C6 C7 C8 O1 -175.2(9)
C6 C7 C8 N1 12.7(12)
C7 N2 C9 O2 3.9(14)
C7 N2 C9 C10 -167.7(8)
C8 N1 C1 C2 177.9(9)
C8 N1 C1 C18 -63.3(11)
C8 N1 C4 C3 161.1(9)
C8 N1 C4 C5 35.3(13)
C9 N2 C7 C6 70.6(11)
C9 N2 C7 C8 -59.7(11)
C9 C10 C11 C12 -100.2(9)
C10 N3 C13 C12 -25.6(12)
C10 N3 C13 C14 -162.8(9)
C10 N3 C17 O3 8.8(17)
C10 N3 C17 C16 178.8(8)
C10 C11 C12 C13 -37.8(11)
C11 C12 C13 N3 38.4(11)
C11 C12 C13 C14 170.0(11)
C12 C13 C14 C15 -179.2(11)
C13 N3 C10 C9 122.2(9)
C13 N3 C10 C11 1.4(10)
C13 N3 C17 O3 173.5(11)
C13 N3 C17 C16 -16.4(16)
C13 C14 C15 C16 61.1(11)
C14 C15 C16 N4 -171.2(8)
C14 C15 C16 C17 -47.5(12)
C15 C16 C17 O3 -164.8(10)
C15 C16 C17 N3 24.7(14)
C16 N4 C20 O6 6.7(17)
C16 N4 C20 O7 -175.1(8)
C17 N3 C10 C9 -71.1(12)
C17 N3 C10 C11 168.1(9)
C17 N3 C13 C12 168.3(10)
C17 N3 C13 C14 31.1(15)
C18 C1 C2 C3 -97.3(10)
C19 O5 C18 O4 2.6(14)
C19 O5 C18 C1 -174.9(8)
C20 O7 C21 C22 -68.2(15)
C20 O7 C21 C23 174.0(11)
C20 O7 C21 C24 59.7(15)
C20 N4 C16 C15 -139.0(10)
C20 N4 C16 C17 95.2(12)
C21 O7 C20 O6 19.0(17)
C21 O7 C20 N4 -159.2(10)
O31 C31 C32 N32 -36.2(14)
O31 C31 C32 C33 -161.8(11)
N31 C31 C32 N32 149.9(9)
N31 C31 C32 C33 24.3(14)
N31 C35 C36 C37 36.3(13)
N31 C38 C39 O32 -40.2(15)
N31 C38 C39 O33 146.0(9)
N32 C32 C33 C34 -173.7(11)
C31 N31 C35 C34 27.0(14)
C31 N31 C35 C36 156.1(11)
C31 N31 C38 C37 -178.3(10)
C31 N31 C38 C39 -58.7(13)
C31 C32 C33 C34 -49.4(15)
C32 C33 C34 C35 63.8(14)
C33 C34 C35 N31 -50.3(13)
C33 C34 C35 C36 -166.3(11)
C34 C35 C36 C37 156.9(12)
C35 N31 C31 O31 172.8(10)
C35 N31 C31 C32 -13.5(15)
C35 N31 C38 C37 1.8(12)
C35 N31 C38 C39 121.4(9)
C35 C36 C37 C38 -37.0(14)
C36 C37 C38 N31 21.4(13)
C36 C37 C38 C39 -95.9(13)
C37 C38 C39 O32 75.7(15)
C37 C38 C39 O33 -98.1(13)
C38 N31 C31 O31 -7.0(17)
C38 N31 C31 C32 166.7(9)
C38 N31 C35 C34 -153.1(9)
C38 N31 C35 C36 -24.0(12)
C40 O33 C39 O32 1.9(15)
C40 O33 C39 C38 175.7(9)
